data_7010091
loop_
_publ_author_name
'David Doyle'
'Yurii K. Gun'ko'
'Peter B. Hitchcock'
'Michael F. Lappert'

_publ_section_title
;
 Synthesis and structures of lithium, aluminium, gallium and lanthanide
 amidinates containing a \g-pendant amine functionality
;
_journal_issue 22
_journal_name_full 'J. Chem. Soc., Dalton Trans.'
_journal_page_first 4093
_journal_page_last 4097
_journal_paper_doi 10.1039/b005824f
_journal_year 2000
_chemical_compound_source 'synthesis as described'
_chemical_formula_moiety 'C15 H26 Al1 Cl2 N3 Si1'
_chemical_formula_structural 'C15 H26 AL CL2 N3 SI'
_chemical_formula_sum 'C15 H26 Al Cl2 N3 Si'
_chemical_formula_weight 374.36
_chemical_name_common '[AlCl2{Me3SiNC(Ph)N(CH2)3NMe2}]'
_chemical_name_systematic
;
 ?
;
_space_group_IT_number 4
_symmetry_cell_setting monoclinic
_symmetry_Int_Tables_number 4
_symmetry_space_group_name_Hall 'P 2yb'
_symmetry_space_group_name_H-M 'P 1 21 1'
_atom_sites_solution_hydrogens geom
_atom_sites_solution_primary direct
_atom_sites_solution_secondary difmap
_audit_conform_dict_location ftp://ftp.iucr.org/cifdics/cif_core_2.1beta5.dic
_audit_conform_dict_name cif_core.dic
_audit_conform_dict_version 2.1beta5
_audit_creation_date 1999-12-21T10:41:53-00:00
_audit_creation_method 'WinGX routine CIF_UPDATE'
_cell_angle_alpha 90
_cell_angle_beta 109.373(2)
_cell_angle_gamma 90
_cell_formula_units_Z 2
_cell_length_a 8.8881(3)
_cell_length_b 11.4278(5)
_cell_length_c 10.3472(5)
_cell_measurement_reflns_used 4777
_cell_measurement_temperature 173(2)
_cell_measurement_theta_max 30.034
_cell_measurement_theta_min 4.246
_cell_measurement_wavelength 0.71073
_cell_volume 991.47(7)
_computing_cell_refinement 'HKL Scalepack (Otwinowski & Minor 1997)'
_computing_data_reduction 'HKL Denzo and Scalepack (Otwinowski & Minor 1997)'
_computing_molecular_graphics 'Ortep-3 for Windows (Farrugia, 1997)'
_computing_publication_material 'WinGX publication routines (Farrugia, 1999)'
_computing_structure_refinement 'SHELXL-97 (Sheldrick, 1997)'
_computing_structure_solution 'SHELXS-97 (Sheldrick, 1997)'
_diffrn_ambient_temperature 173(2)
_diffrn_measured_fraction_theta_full 0.989
_diffrn_measured_fraction_theta_max 0.989
_diffrn_measurement_device KappaCCD
_diffrn_measurement_method CCD
_diffrn_radiation_monochromator graphite
_diffrn_radiation_probe x-ray
_diffrn_radiation_type MoK\a
_diffrn_radiation_wavelength 0.71073
_diffrn_reflns_av_R_equivalents 0.0315
_diffrn_reflns_av_sigmaI/netI 0.0408
_diffrn_reflns_limit_h_max 12
_diffrn_reflns_limit_h_min -12
_diffrn_reflns_limit_k_max 9
_diffrn_reflns_limit_k_min -16
_diffrn_reflns_limit_l_max 14
_diffrn_reflns_limit_l_min -14
_diffrn_reflns_number 8799
_diffrn_reflns_theta_full 30
_diffrn_reflns_theta_max 30
_diffrn_reflns_theta_min 4.32
_exptl_absorpt_coefficient_mu 0.432
_exptl_absorpt_correction_T_max 0.8813
_exptl_absorpt_correction_T_min 0.8813
_exptl_crystal_colour colourless
_exptl_crystal_density_diffrn 1.254
_exptl_crystal_density_method 'not measured'
_exptl_crystal_description prism
_exptl_crystal_F_000 396
_exptl_crystal_size_max 0.3
_exptl_crystal_size_mid 0.3
_exptl_crystal_size_min 0.3
_refine_diff_density_max 0.25
_refine_diff_density_min -0.291
_refine_diff_density_rms 0.041
_refine_ls_abs_structure_details 'Flack H D (1983), Acta Cryst. A39, 876-881'
_refine_ls_abs_structure_Flack -0.01(5)
_refine_ls_extinction_method none
_refine_ls_goodness_of_fit_ref 1.048
_refine_ls_hydrogen_treatment mixed
_refine_ls_matrix_type full
_refine_ls_number_parameters 199
_refine_ls_number_reflns 4202
_refine_ls_number_restraints 1
_refine_ls_restrained_S_all 1.048
_refine_ls_R_factor_all 0.0319
_refine_ls_R_factor_gt 0.0291
_refine_ls_shift/su_max 0
_refine_ls_shift/su_mean 0
_refine_ls_structure_factor_coef Fsqd
_refine_ls_weighting_details 'calc w=1/[\s^2^(Fo^2^)+(0.0304P)^2^+0.2161P] where P=(Fo^2^+2Fc^2^)/3'
_refine_ls_weighting_scheme calc
_refine_ls_wR_factor_gt 0.0736
_refine_ls_wR_factor_ref 0.0753
_reflns_number_gt 3972
_reflns_number_total 4202
_reflns_threshold_expression >2sigma(I)
_cod_data_source_file b005824f.txt
_cod_data_source_block gunko-2
_cod_original_sg_symbol_H-M P2(1)
_cod_database_code 7010091

loop_
_symmetry_equiv_pos_as_xyz
'x, y, z'
'-x, y+1/2, -z'

loop_
_atom_site_label
_atom_site_type_symbol
_atom_site_fract_x
_atom_site_fract_y
_atom_site_fract_z
_atom_site_U_iso_or_equiv
_atom_site_adp_type
_atom_site_occupancy
_atom_site_symmetry_multiplicity
_atom_site_calc_flag
_atom_site_refinement_flags
_atom_site_disorder_assembly
_atom_site_disorder_group
Al Al 0.21673(6) 0.13591(5) 0.84595(5) 0.02081(11) Uani 1 1 d . . .
Cl1 Cl 0.44982(5) 0.05273(5) 0.89837(5) 0.03164(11) Uani 1 1 d . . .
Cl2 Cl 0.23747(7) 0.30754(5) 0.93792(6) 0.04133(13) Uani 1 1 d . . .
Si Si 0.31116(6) 0.21494(5) 0.55461(5) 0.02503(11) Uani 1 1 d . . .
N1 N 0.19085(17) 0.17184(15) 0.64877(15) 0.0251(3) Uani 1 1 d . . .
N2 N 0.00317(17) 0.11425(17) 0.72689(16) 0.0296(4) Uani 1 1 d . . .
N3 N 0.15689(17) 0.04162(16) 0.99538(15) 0.0247(3) Uani 1 1 d . . .
C1 C 0.03621(19) 0.15240(18) 0.61873(17) 0.0235(3) Uani 1 1 d . . .
C2 C -0.08982(19) 0.17248(18) 0.48284(18) 0.0246(4) Uani 1 1 d . . .
C3 C -0.1744(2) 0.2765(2) 0.4584(2) 0.0346(5) Uani 1 1 d . . .
H3 H -0.1522 0.3346 0.5279 0.042 Uiso 1 1 calc R . .
C4 C -0.2915(3) 0.2961(2) 0.3328(2) 0.0417(5) Uani 1 1 d . . .
H4 H -0.3481 0.3681 0.316 0.05 Uiso 1 1 calc R . .
C5 C -0.3258(2) 0.2113(2) 0.2324(2) 0.0385(5) Uani 1 1 d . . .
H5 H -0.4065 0.2249 0.1467 0.046 Uiso 1 1 calc R . .
C6 C -0.2434(3) 0.1067(2) 0.2560(2) 0.0367(5) Uani 1 1 d . . .
H6 H -0.2674 0.0482 0.1868 0.044 Uiso 1 1 calc R . .
C7 C -0.1247(2) 0.0874(2) 0.3818(2) 0.0318(4) Uani 1 1 d . . .
H7 H -0.0676 0.0156 0.3982 0.038 Uiso 1 1 calc R . .
C8 C 0.1998(3) 0.2945(2) 0.3938(2) 0.0391(5) Uani 1 1 d . . .
H8A H 0.1182 0.2429 0.3339 0.059 Uiso 1 1 calc R . .
H8B H 0.2741 0.3184 0.3468 0.059 Uiso 1 1 calc R . .
H8C H 0.1487 0.3639 0.4163 0.059 Uiso 1 1 calc R . .
C9 C 0.4071(2) 0.0829(2) 0.5109(2) 0.0342(4) Uani 1 1 d . . .
H9A H 0.3249 0.0315 0.4513 0.051 Uiso 1 1 calc R . .
H9B H 0.466 0.0409 0.5951 0.051 Uiso 1 1 calc R . .
H9C H 0.4809 0.1067 0.4634 0.051 Uiso 1 1 calc R . .
C10 C 0.4657(3) 0.3134(2) 0.6671(2) 0.0392(5) Uani 1 1 d . . .
H10A H 0.4144 0.3827 0.6897 0.059 Uiso 1 1 calc R . .
H10B H 0.5392 0.3376 0.6194 0.059 Uiso 1 1 calc R . .
H10C H 0.5251 0.2719 0.7515 0.059 Uiso 1 1 calc R . .
C11 C -0.1540(2) 0.1082(2) 0.7403(2) 0.0374(5) Uani 1 1 d . . .
H11A H -0.2299 0.0713 0.6577 0.045 Uiso 1 1 calc R . .
H11B H -0.1928 0.1881 0.7489 0.045 Uiso 1 1 calc R . .
C12 C -0.1446(2) 0.0369(2) 0.8660(2) 0.0368(5) Uani 1 1 d . . .
H12A H -0.132 -0.0466 0.8466 0.044 Uiso 1 1 calc R . .
H12B H -0.2465 0.0452 0.8845 0.044 Uiso 1 1 calc R . .
C13 C -0.0082(2) 0.0724(2) 0.9939(2) 0.0323(4) Uani 1 1 d . . .
H13A H -0.0132 0.1582 1.0054 0.039 Uiso 1 1 calc R . .
H13B H -0.0255 0.0352 1.0742 0.039 Uiso 1 1 calc R . .
C14 C 0.1650(3) -0.0866(2) 0.9708(2) 0.0362(5) Uani 1 1 d . . .
H14A H 0.0933 -0.1058 0.8786 0.054 Uiso 1 1 calc R . .
H14B H 0.1326 -0.1301 1.0388 0.054 Uiso 1 1 calc R . .
H14C H 0.2745 -0.108 0.9787 0.054 Uiso 1 1 calc R . .
C15 C 0.2672(3) 0.0654(3) 1.13593(19) 0.0389(5) Uani 1 1 d . . .
H15A H 0.2653 0.1491 1.1559 0.058 Uiso 1 1 calc R . .
H15B H 0.3756 0.0423 1.1425 0.058 Uiso 1 1 calc R . .
H15C H 0.2333 0.0204 1.2022 0.058 Uiso 1 1 calc R . .

loop_
_atom_site_aniso_label
_atom_site_aniso_U_11
_atom_site_aniso_U_22
_atom_site_aniso_U_33
_atom_site_aniso_U_23
_atom_site_aniso_U_13
_atom_site_aniso_U_12
Al 0.0173(2) 0.0245(3) 0.0199(2) -0.0009(2) 0.00519(17) 0.0009(2)
Cl1 0.01895(17) 0.0445(3) 0.0292(2) 0.0008(2) 0.00502(15) 0.00713(19)
Cl2 0.0569(3) 0.0257(2) 0.0472(3) -0.0084(2) 0.0251(2) -0.0041(2)
Si 0.0231(2) 0.0291(3) 0.0244(2) 0.0015(2) 0.00989(18) -0.0010(2)
N1 0.0194(6) 0.0330(9) 0.0217(6) 0.0022(6) 0.0050(5) 0.0003(6)
N2 0.0175(6) 0.0431(11) 0.0255(7) 0.0082(7) 0.0035(5) -0.0011(6)
N3 0.0260(6) 0.0272(8) 0.0211(6) -0.0006(6) 0.0079(5) -0.0003(6)
C1 0.0197(7) 0.0252(9) 0.0228(7) 0.0011(7) 0.0034(6) 0.0006(7)
C2 0.0196(7) 0.0281(9) 0.0240(8) 0.0025(7) 0.0042(6) -0.0016(7)
C3 0.0350(10) 0.0296(11) 0.0327(10) -0.0011(8) 0.0024(8) 0.0045(8)
C4 0.0376(10) 0.0368(12) 0.0418(11) 0.0113(11) 0.0012(9) 0.0115(10)
C5 0.0291(9) 0.0517(14) 0.0264(8) 0.0099(10) -0.0019(7) -0.0041(10)
C6 0.0360(10) 0.0429(13) 0.0256(9) -0.0035(9) 0.0028(7) -0.0094(9)
C7 0.0326(9) 0.0294(11) 0.0301(9) -0.0002(8) 0.0061(7) 0.0044(8)
C8 0.0415(11) 0.0452(14) 0.0338(10) 0.0121(10) 0.0166(8) 0.0039(10)
C9 0.0339(9) 0.0384(12) 0.0324(9) -0.0022(9) 0.0140(8) 0.0022(9)
C10 0.0361(10) 0.0379(12) 0.0462(11) -0.0048(11) 0.0172(9) -0.0114(10)
C11 0.0192(8) 0.0544(15) 0.0384(10) 0.0104(10) 0.0095(7) 0.0002(8)
C12 0.0235(8) 0.0525(15) 0.0382(10) 0.0074(10) 0.0154(7) -0.0031(9)
C13 0.0317(8) 0.0398(13) 0.0299(8) 0.0004(9) 0.0164(7) 0.0022(9)
C14 0.0403(11) 0.0253(10) 0.0442(12) 0.0039(9) 0.0156(9) 0.0024(9)
C15 0.0405(10) 0.0532(15) 0.0196(8) 0.0020(9) 0.0055(7) -0.0027(11)

loop_
_atom_type_symbol
_atom_type_description
_atom_type_scat_dispersion_real
_atom_type_scat_dispersion_imag
_atom_type_scat_source
C C 0.0033 0.0016 'International Tables Vol C Tables 4.2.6.8 and 6.1.1.4'
H H 0 0 'International Tables Vol C Tables 4.2.6.8 and 6.1.1.4'
Al Al 0.0645 0.0514 'International Tables Vol C Tables 4.2.6.8 and 6.1.1.4'
Cl Cl 0.1484 0.1585 'International Tables Vol C Tables 4.2.6.8 and 6.1.1.4'
N N 0.0061 0.0033 'International Tables Vol C Tables 4.2.6.8 and 6.1.1.4'
Si Si 0.0817 0.0704 'International Tables Vol C Tables 4.2.6.8 and 6.1.1.4'

loop_
_geom_angle_atom_site_label_1
_geom_angle_atom_site_label_2
_geom_angle_atom_site_label_3
_geom_angle
_geom_angle_site_symmetry_1
_geom_angle_site_symmetry_3
_geom_angle_publ_flag
N2 Al N1 67.53(6) . . ?
N2 Al N3 88.17(7) . . ?
N1 Al N3 151.64(7) . . ?
N2 Al Cl2 108.90(6) . . ?
N1 Al Cl2 103.00(6) . . ?
N3 Al Cl2 98.48(5) . . ?
N2 Al Cl1 139.95(7) . . ?
N1 Al Cl1 96.92(5) . . ?
N3 Al Cl1 92.59(5) . . ?
Cl2 Al Cl1 110.56(3) . . ?
N2 Al C1 33.78(6) . . ?
N1 Al C1 33.86(6) . . ?
N3 Al C1 121.24(6) . . ?
Cl2 Al C1 107.16(6) . . ?
Cl1 Al C1 123.77(5) . . ?
N1 Si C10 106.55(9) . . ?
N1 Si C9 108.83(10) . . ?
C10 Si C9 109.90(11) . . ?
N1 Si C8 113.24(9) . . ?
C10 Si C8 109.08(12) . . ?
C9 Si C8 109.19(11) . . ?
C1 N1 Si 134.38(13) . . ?
C1 N1 Al 87.96(11) . . ?
Si N1 Al 137.62(8) . . ?
C1 N2 C11 126.01(15) . . ?
C1 N2 Al 92.93(11) . . ?
C11 N2 Al 136.80(14) . . ?
C15 N3 C14 107.03(18) . . ?
C15 N3 C13 106.99(15) . . ?
C14 N3 C13 109.29(16) . . ?
C15 N3 Al 112.50(13) . . ?
C14 N3 Al 109.92(12) . . ?
C13 N3 Al 110.97(12) . . ?
N2 C1 N1 111.20(15) . . ?
N2 C1 C2 122.61(15) . . ?
N1 C1 C2 126.18(16) . . ?
N2 C1 Al 53.28(9) . . ?
N1 C1 Al 58.17(9) . . ?
C2 C1 Al 172.80(14) . . ?
C3 C2 C7 119.51(17) . . ?
C3 C2 C1 119.68(17) . . ?
C7 C2 C1 120.80(17) . . ?
C2 C3 C4 120.2(2) . . ?
C5 C4 C3 120.1(2) . . ?
C4 C5 C6 120.23(18) . . ?
C5 C6 C7 119.6(2) . . ?
C2 C7 C6 120.3(2) . . ?
N2 C11 C12 109.10(16) . . ?
C11 C12 C13 113.84(19) . . ?
N3 C13 C12 116.07(17) . . ?

loop_
_geom_bond_atom_site_label_1
_geom_bond_atom_site_label_2
_geom_bond_distance
_geom_bond_site_symmetry_2
_geom_bond_publ_flag
Al N2 1.9053(15) . ?
Al N1 2.0182(16) . ?
Al N3 2.0929(16) . ?
Al Cl2 2.1610(8) . ?
Al Cl1 2.1782(6) . ?
Al C1 2.3738(17) . ?
Si N1 1.7396(16) . ?
Si C10 1.856(2) . ?
Si C9 1.861(2) . ?
Si C8 1.866(2) . ?
N1 C1 1.324(2) . ?
N2 C1 1.322(2) . ?
N2 C11 1.451(2) . ?
N3 C15 1.484(2) . ?
N3 C14 1.493(3) . ?
N3 C13 1.504(2) . ?
C1 C2 1.496(2) . ?
C2 C3 1.384(3) . ?
C2 C7 1.386(3) . ?
C3 C4 1.387(3) . ?
C4 C5 1.379(4) . ?
C5 C6 1.381(4) . ?
C6 C7 1.394(3) . ?
C11 C12 1.514(3) . ?
C12 C13 1.524(3) . ?
